data_4511229
loop_
_publ_author_name
'Vladiskovic, Chiara'
'Masciocchi, Norberto'

_publ_section_title
;
 Persistency of a Two-Fold Embrace in Crystalline Phases of Bupropion
 Hydrohalides: A Thoroughab InitioX-ray Powder Diffraction Study
;
_journal_issue 7
_journal_name_full 'Crystal Growth &amp; Design'
_journal_page_first 3603
_journal_paper_doi 10.1021/cg5005374
_journal_volume 14
_journal_year 2014
_chemical_formula_moiety 'C13 H18 Cl N O . HCl'
_chemical_formula_structural 'C13 H18 Cl N O . HCl'
_chemical_formula_sum 'C13 H19 Cl2 N O'
_chemical_formula_weight 276.22
_chemical_melting_point 244
_chemical_name_common 'bupropion hydrochloride'
_chemical_name_systematic
;
2-(ter-butylamino)-1-(3-chlorophenyl)propan-1-one Hydrochloride
;
_space_group_crystal_system triclinic
_space_group_IT_number 2
_space_group_name_H-M_alt 'P -1'
_symmetry_space_group_name_Hall '-P 1'
_symmetry_space_group_name_H-M 'P -1'
_cell_angle_alpha 117.03(2)
_cell_angle_beta 81.34(2)
_cell_angle_gamma 89.00(2)
_cell_formula_units_Z 2
_cell_length_a 7.7478(2)
_cell_length_b 8.1124(2)
_cell_length_c 13.1768(3)
_cell_measurement_temperature 298
_cell_volume 725.85(15)
_computing_cell_refinement 'TOPAS, Bruker AXS 2005, Karlsruhe, Germany'
_computing_publication_material 'TOPAS, Bruker AXS 2005, Karlsruhe, Germany'
_computing_structure_refinement 'TOPAS, Bruker AXS 2005, Karlsruhe, Germany'
_computing_structure_solution 'TOPAS, Bruker AXS 2005, Karlsruhe, Germany'
_diffrn_ambient_temperature 298
_diffrn_detector_type 'Bruker Lynxeye linear PSD'
_diffrn_measurement_device_type 'Bruker AXS D8 Advance'
_diffrn_radiation_monochromator 'Ni filter'
_diffrn_radiation_wavelength 1.5418
_diffrn_source_target Cu
_diffrn_source_type 'sealed X-ray tube'
_exptl_crystal_density_diffrn 1.2249
_exptl_crystal_density_method 'not measured'
_exptl_crystal_F_000 182
_pd_char_colour white
_pd_char_particle_morphology plate-like
_pd_instr_location ' ?'
_pd_meas_2theta_range_inc 0.02
_pd_meas_2theta_range_max 105
_pd_meas_2theta_range_min 5
_pd_meas_number_of_points 5001
_pd_meas_scan_method step
_pd_proc_2theta_range_inc 0.02
_pd_proc_2theta_range_max 105
_pd_proc_2theta_range_min 5
_pd_proc_ls_background_function 'Chebychev polynomial'
_pd_proc_ls_profile_function 'fundamental parameters approach'
_pd_proc_ls_prof_R_factor 0.073
_pd_proc_ls_prof_wR_expected 0.014
_pd_proc_ls_prof_wR_factor 0.097
_pd_spec_mounting
;
packed powder 
;
_pd_spec_mount_mode reflection
_pd_spec_shape flat_sheet
_pd_spec_size_axial 10
_pd_spec_size_equat 10
_pd_spec_size_thick 0.2
_refine_ls_extinction_method none
_refine_ls_goodness_of_fit_all 7.04
_refine_ls_hydrogen_treatment constr
_refine_ls_matrix_type fullcycle
_refine_ls_number_parameters 44
_refine_ls_number_restraints 0
_refine_ls_shift/su_max .01
_refine_ls_structure_factor_coef Inet
_refine_ls_weighting_scheme sigma
_cod_data_source_file cg5005374_si_001.cif
_cod_data_source_block bupropion_hydrochloride_form_iii
_cod_depositor_comments 'Adding full bibliography for 4511229--4511234.cif.'
_cod_original_cell_volume 725.9(3)
_cod_database_code 4511229

loop_
_symmetry_equiv_pos_as_xyz
'-x, -y, -z'
'x, y, z'

loop_
_atom_site_label
_atom_site_type_symbol
_atom_site_symmetry_multiplicity
_atom_site_fract_x
_atom_site_fract_y
_atom_site_fract_z
_atom_site_occupancy
_atom_site_B_iso_or_equiv
Cl2 Cl 2 -0.22765 -0.03739 0.09541 1 2.5(1)
Cl1 Cl 2 0.35454 -0.24922 0.58215 1 2.5(1)
O1 O 2 0.05931 -0.09149 0.30175 1 2.5(1)
N1 N 2 0.13947 0.06048 0.15605 1 2.5(1)
C1 C 2 0.42036 -0.24192 0.45215 1 2.5(1)
C2 C 2 0.59458 -0.28242 0.40198 1 2.5(1)
C3 C 2 0.64788 -0.26704 0.30153 1 2.5(1)
C4 C 2 0.52654 -0.21245 0.25281 1 2.5(1)
C5 C 2 0.35105 -0.17653 0.30326 1 2.5(1)
C6 C 2 0.29758 -0.19196 0.40431 1 2.5(1)
C7 C 2 0.21200 -0.11774 0.25626 1 2.5(1)
C8 C 2 0.26217 -0.09168 0.14764 1 2.5(1)
C9 C 2 0.24406 -0.27246 0.04233 1 2.5(1)
C10 C 2 0.17366 0.26103 0.22872 1 2.5(1)
C11 C 2 0.15680 0.30608 0.35548 1 2.5(1)
C12 C 2 0.35932 0.28706 0.18215 1 2.5(1)
C13 C 2 0.03656 0.37933 0.21200 1 2.5(1)
H1 H 2 0.02354 0.05399 0.18120 1 2.5(1)
H2 H 2 0.13480 0.03965 0.08361 1 2.5(1)
H3 H 2 0.67558 -0.31957 0.43482 1 2.5(1)
H4 H 2 0.76553 -0.29337 0.26684 1 2.5(1)
H5 H 2 0.56307 -0.19980 0.18634 1 2.5(1)
H6 H 2 0.17986 -0.16876 0.43856 1 2.5(1)
H7 H 2 0.38332 -0.05947 0.14139 1 2.5(1)
H8 H 2 0.27510 -0.25828 -0.02637 1 2.5(1)
H9 H 2 0.12502 -0.30250 0.04889 1 2.5(1)
H10 H 2 0.32067 -0.37054 0.03812 1 2.5(1)
H11 H 2 0.24444 0.22978 0.36351 1 2.5(1)
H12 H 2 0.04236 0.28207 0.38225 1 2.5(1)
H13 H 2 0.17280 0.43470 0.40078 1 2.5(1)
H14 H 2 0.36807 0.25825 0.10228 1 2.5(1)
H15 H 2 0.44302 0.20565 0.18891 1 2.5(1)
H16 H 2 0.38294 0.41357 0.22605 1 2.5(1)
H17 H 2 0.05022 0.34811 0.13145 1 2.5(1)
H18 H 2 0.05184 0.50850 0.25619 1 2.5(1)
H19 H 2 -0.07870 0.35588 0.23767 1 2.5(1)

loop_
_atom_type_symbol
_atom_type_description
_atom_type_scat_source
C C 'International Tables for Crystallography (Vol. IV)'
H H 'International Tables for Crystallography (Vol. IV)'
Cl Cl 'International Tables for Crystallography (Vol. IV)'
N N 'International Tables for Crystallography (Vol. IV)'
O O 'International Tables for Crystallography (Vol. IV)'

loop_
_diffrn_radiation_type
'Cu K\a'
